data_7708980
loop_
_publ_author_name
'Wang, Kang'
'Duan, Yuhan'
'Chen, Jiajing'
'Wang, Haiying'
'Liu, Hui-Yan'

_publ_section_title
;
 Dye encapsulated zinc-based metal-organic framework as a dual-emission
 sensor for highly sensitive detection of antibiotics
;
_journal_name_full 'Dalton Transactions'
_journal_paper_doi 10.1039/D1DT03950D
_journal_year 2021
_chemical_formula_moiety 'C26 H28 N4 O12 Zn2, 2[C3H7NO]'
_chemical_formula_sum 'C32 H42 N6 O14 Zn2'
_chemical_formula_weight 865.45
_space_group_crystal_system monoclinic
_space_group_IT_number 4
_space_group_name_Hall 'P 2yb'
_space_group_name_H-M_alt 'P 1 21 1'
_atom_sites_solution_hydrogens mixed
_audit_creation_date 2021-11-04
_audit_creation_method
;


Olex2 1.5-dev
(compiled 2021.10.14 svn.r9718050b for OlexSys, GUI svn.r6396)
;
_audit_update_record
;
2021-11-29 deposited with the CCDC.	2021-11-30 downloaded from the CCDC.
;
_cell_angle_alpha 90
_cell_angle_beta 107.198(3)
_cell_angle_gamma 90
_cell_formula_units_Z 2
_cell_length_a 10.123(2)
_cell_length_b 16.278(4)
_cell_length_c 13.191(3)
_cell_measurement_reflns_used 4747
_cell_measurement_temperature 150(2)
_cell_measurement_theta_max 24.07
_cell_measurement_theta_min 2.45
_cell_volume 2076.5(8)
_computing_cell_refinement 'Bruker SAINT'
_computing_data_collection 'Bruker APEX2'
_computing_data_reduction 'Bruker SAINT'
_computing_molecular_graphics 'Olex2 1.5-dev (Dolomanov et al., 2009)'
_computing_publication_material 'Olex2 1.5-dev (Dolomanov et al., 2009)'
_computing_structure_refinement 'SHELXL 2018/3 (Sheldrick, 2015)'
_computing_structure_solution 'SHELXS-97 (Sheldrick 2008)'
_diffrn_ambient_temperature 150.15
_diffrn_measured_fraction_theta_full 0.996
_diffrn_measured_fraction_theta_max 0.996
_diffrn_measurement_device_type 'Bruker APEX-II CCD'
_diffrn_measurement_method '\f and \w scans'
_diffrn_radiation_type MoK\a
_diffrn_radiation_wavelength 0.71073
_diffrn_reflns_av_R_equivalents 0.0253
_diffrn_reflns_av_unetI/netI 0.0489
_diffrn_reflns_Laue_measured_fraction_full 0.996
_diffrn_reflns_Laue_measured_fraction_max 0.996
_diffrn_reflns_limit_h_max 12
_diffrn_reflns_limit_h_min -10
_diffrn_reflns_limit_k_max 18
_diffrn_reflns_limit_k_min -19
_diffrn_reflns_limit_l_max 15
_diffrn_reflns_limit_l_min -15
_diffrn_reflns_number 10830
_diffrn_reflns_point_group_measured_fraction_full 0.864
_diffrn_reflns_point_group_measured_fraction_max 0.861
_diffrn_reflns_theta_full 25.242
_diffrn_reflns_theta_max 25.497
_diffrn_reflns_theta_min 2.244
_exptl_absorpt_coefficient_mu 1.222
_exptl_absorpt_correction_T_max 0.766
_exptl_absorpt_correction_T_min 0.711
_exptl_absorpt_correction_type multi-scan
_exptl_absorpt_process_details 'SADABS; Bruker, 2008'
_exptl_crystal_colour yellow
_exptl_crystal_colour_primary yellow
_exptl_crystal_density_diffrn 1.384
_exptl_crystal_description block
_exptl_crystal_F_000 896
_exptl_crystal_size_max 0.3
_exptl_crystal_size_mid 0.28
_exptl_crystal_size_min 0.23
_refine_diff_density_max 1.308
_refine_diff_density_min -0.573
_refine_diff_density_rms 0.136
_refine_ls_abs_structure_details
;
 Refined as an inversion twin.
;
_refine_ls_abs_structure_Flack 0.41(3)
_refine_ls_extinction_method none
_refine_ls_goodness_of_fit_ref 1.029
_refine_ls_hydrogen_treatment constr
_refine_ls_matrix_type full
_refine_ls_number_parameters 486
_refine_ls_number_reflns 6646
_refine_ls_number_restraints 372
_refine_ls_restrained_S_all 1.007
_refine_ls_R_factor_all 0.0848
_refine_ls_R_factor_gt 0.0774
_refine_ls_shift/su_max 0.002
_refine_ls_shift/su_mean 0.000
_refine_ls_structure_factor_coef Fsqd
_refine_ls_weighting_details 'w=1/[\s^2^(Fo^2^)+(0.1797P)^2^] where P=(Fo^2^+2Fc^2^)/3'
_refine_ls_weighting_scheme calc
_refine_ls_wR_factor_gt 0.2123
_refine_ls_wR_factor_ref 0.2202
_reflns_Friedel_coverage 0.665
_reflns_Friedel_fraction_full 0.721
_reflns_Friedel_fraction_max 0.715
_reflns_number_gt 5797
_reflns_number_total 6646
_reflns_threshold_expression 'I > 2\s(I)'
_cod_data_source_file d1dt03950d2.cif
_cod_data_source_block compound_1
_cod_original_cell_volume 2076.4(8)
_cod_database_code 7708980
_shelx_shelxl_version_number 2018/3
_shelx_space_group_comment
;
The symmetry employed for this shelxl refinement is uniquely defined
by the following loop, which should always be used as a source of
symmetry information in preference to the above space-group names.
They are only intended as comments.
;
_shelx_estimated_absorpt_t_max 0.766
_shelx_estimated_absorpt_t_min 0.711
_olex2_refinement_description
;
1. Twinned data refinement
 Scales: 0.59(3)
 0.41(3)
2. Fixed Uiso
 At 1.2 times of:
  All C(H) groups, All N(H) groups
 At 1.5 times of:
  All C(H,H,H) groups
3. Restrained distances
 N2-C1C
 1.46 with sigma of 0.02
 C1A-O13
 1.22 with sigma of 0.02
 C1A-N2
 1.36 with sigma of 0.02
 N2-C1B
 1.45 with sigma of 0.02
 C1A-C1B
 2.46 with sigma of 0.04
 C1A-C1C
 2.45 with sigma of 0.04
 N4-C18 \\sim N4-C19 \\sim N4-C31
 with sigma of 0.001
 C18-C19 \\sim C19-C31
 with sigma of 0.001
 C19-C31 \\sim C31-C18
 with sigma of 0.001
 C25A-C23A \\sim C23A-C24A
 with sigma of 0.001
 C25-C24 \\sim C25A-C24A
 with sigma of 0.04
 N6-C23 \\sim N6A-C23A
 with sigma of 0.04
 N6-C24 \\sim N6A-C24A
 with sigma of 0.02
 C25-C23 \\sim C25A-C23A
 with sigma of 0.04
 C25-N6 \\sim C25A-N6A
 with sigma of 0.02
 C23A-C24A \\sim C24A-C25A
 with sigma of 0.001
 C23-C24 \\sim C23A-C24A
 with sigma of 0.04
 N6A-C23A \\sim N6A-C25A \\sim N6A-C24A
 with sigma of 0.001
 C24A-C25A \\sim C25A-C23A
 with sigma of 0.001
 O10-C23 \\sim O10-C23A
 with sigma of 0.02
 O10-N6 \\sim O10-N6A
 with sigma of 0.04
 N2-C1B \\sim N2-C1C
 with sigma of 0.02
 Zn1-O13 \\sim Zn1-O13A
 with sigma of 0.02
 N2-C1B \\sim N2A-C1E
 with sigma of 0.02
 C1A-N2 \\sim C20-N2A
 with sigma of 0.02
 N2-C1C \\sim N2A-C1D
 with sigma of 0.02
 O13-N2 \\sim O13A-N2A
 with sigma of 0.04
 C1B-C1C \\sim C1E-C1D
 with sigma of 0.04
 C1A-O13 \\sim C20-O13A
 with sigma of 0.02
 Zn1-C1A \\sim Zn1-C20
 with sigma of 0.04
 C1A-C1B \\sim C20-C1E
 with sigma of 0.04
 C1A-C1C \\sim C20-C1D
 with sigma of 0.04
 C1D-C1E \\sim C1E-C20
 with sigma of 0.001
 C1B-C1C \\sim C1C-C1A
 with sigma of 0.001
 O10-C23A \\sim O10-C23
 with sigma of 0.001
4. Restrained planarity
 O12, C18, N4, C31, C19
 with sigma of 0.0001
 O10, C23A, N6A, C24A, C25A
 with sigma of 0.0001
 C25, C24, N6, C23, O10
 with sigma of 0.0001
 C1A, O13, N2, C1B, C1C
 with sigma of 0.1
 C1A, N2, C1B, C1C, O13
 with sigma of 0.001
5. Uiso/Uaniso restraints and constraints
C1A \\sim O13 \\sim N2 \\sim C1B \\sim C1C: within 2A with sigma of 0.04 and
sigma for terminal atoms of 0.08 within 2A
O10 \\sim O12 \\sim N4 \\sim C18 \\sim C19 \\sim C31 \\sim C25 \\sim N6 \\sim
C23 \\sim C24 \\sim C25A \\sim N6A \\sim C23A \\sim C24A \\sim C1A \\sim O13
\\sim N2 \\sim C1B \\sim O13A \\sim C20 \\sim N2A \\sim C1D \\sim C1E \\sim
C1C: within 2A with sigma of 0.01 and sigma for terminal atoms of 0.02 within 2A
6. Rigid body (RIGU) restrains
 O12, N4, C18, C19, C31
 with sigma for 1-2 distances of 0.001 and sigma for 1-3 distances of 0.001
 C25, C24, N6, C23, O10
 with sigma for 1-2 distances of 0.001 and sigma for 1-3 distances of 0.001
 C24A, N6A, C25A, C23A, O10
 with sigma for 1-2 distances of 0.001 and sigma for 1-3 distances of 0.001
 C1A, O13, N2, C1B, C1C
 with sigma for 1-2 distances of 0.004 and sigma for 1-3 distances of 0.004
7. Others
 Sof(C25A)=Sof(H25D)=Sof(H25E)=Sof(H25F)=Sof(N6A)=Sof(C23A)=Sof(H23A)=
 Sof(C24A)=Sof(H24D)=Sof(H24E)=Sof(H24F)=1-FVAR(1)
 Sof(C25)=Sof(H25A)=Sof(H25B)=Sof(H25C)=Sof(N6)=Sof(C23)=Sof(H23)=Sof(C24)=
 Sof(H24A)=Sof(H24B)=Sof(H24C)=FVAR(1)
 Sof(O13A)=Sof(C20)=Sof(H20)=Sof(N2A)=Sof(C1D)=Sof(H1DA)=Sof(H1DB)=Sof(H1DC)=
 Sof(C1E)=Sof(H1EA)=Sof(H1EB)=Sof(H1EC)=1-FVAR(2)
 Sof(C1A)=Sof(H1A)=Sof(O13)=Sof(N2)=Sof(C1B)=Sof(H1BA)=Sof(H1BB)=Sof(H1BC)=
 Sof(C1C)=Sof(H1CA)=Sof(H1CB)=Sof(H1CC)=FVAR(2)
8.a Riding coordinates:
 C25(H25A,H25B,H25C), C25A(H25D,H25E,H25F), C1B(H1BA,H1BB,H1BC), C1C(H1CA,H1CB,
 H1CC), C1E(H1EA,H1EB,H1EC)
8.b Aromatic/amide H refined with riding coordinates:
 C3(H3), C5(H5), C7(H7), C11(H11), C13(H13), C15(H15), N1(H1), C18(H18),
 C23(H23), C23A(H23A), C1A(H1A), C20(H20)
8.c Idealised Me refined as rotating group:
 C19(H19A,H19B,H19C), C31(H31A,H31B,H31C), C24(H24A,H24B,H24C), C24A(H24D,H24E,
 H24F), C1D(H1DA,H1DB,H1DC)
;
_smtbx_masks_special_details
;
A solvent mask was calculated and 137 electrons were 
found in a volume of 730\%A^3^ in 1 void per unit cell. 
This is consistent with the presence of 2[C3H7NO] per Formula Unit 
which account for 160 electrons per unit cell.
;
_smtbx_masks_void_probe_radius 1.2
_smtbx_masks_void_truncation_radius 1.2
_olex2_submission_special_instructions 'No special instructions were received'

loop_
_space_group_symop_operation_xyz
'x, y, z'
'-x, y+1/2, -z'

loop_
_atom_site_label
_atom_site_type_symbol
_atom_site_fract_x
_atom_site_fract_y
_atom_site_fract_z
_atom_site_U_iso_or_equiv
_atom_site_adp_type
_atom_site_occupancy
_atom_site_site_symmetry_order
_atom_site_calc_flag
_atom_site_refinement_flags_posn
_atom_site_refinement_flags_adp
_atom_site_refinement_flags_occupancy
_atom_site_disorder_assembly
_atom_site_disorder_group
Zn1 Zn 0.71708(13) 0.57338(18) 0.50170(10) 0.0488(4) Uani 1 1 d D . . . .
Zn2 Zn 1.01528(11) 0.48767(17) 0.69145(8) 0.0397(3) Uani 1 1 d . . . . .
C1 C 0.9014(11) 0.4322(8) 0.4732(10) 0.050(3) Uani 1 1 d . . . . .
C2 C 0.9032(11) 0.3686(8) 0.3964(9) 0.047(3) Uani 1 1 d . . . . .
C3 C 0.8188(12) 0.3814(9) 0.2831(10) 0.056(3) Uani 1 1 d . . . . .
H3 H 0.758201 0.427009 0.262980 0.067 Uiso 1 1 calc R U . . .
C4 C 0.8317(14) 0.3270(11) 0.2123(11) 0.065(4) Uani 1 1 d . . . . .
C5 C 0.8892(14) 0.2615(9) 0.2274(9) 0.058(3) Uani 1 1 d . . . . .
H5 H 0.884579 0.224583 0.170623 0.070 Uiso 1 1 calc R U . . .
C6 C 0.9655(12) 0.2413(8) 0.3355(9) 0.050(3) Uani 1 1 d . . . . .
C7 C 0.9711(10) 0.2955(7) 0.4128(8) 0.040(2) Uani 1 1 d . . . . .
H7 H 1.025330 0.282205 0.482846 0.048 Uiso 1 1 calc R U . . .
C8 C 1.0340(12) 0.1557(8) 0.3561(10) 0.051(3) Uani 1 1 d . . . . .
C9 C 0.6339(16) 0.3890(10) 0.0616(11) 0.075(4) Uani 1 1 d . . . . .
C10 C 0.6070(11) 0.4140(8) -0.0532(9) 0.053(3) Uani 1 1 d . . . . .
C11 C 0.4754(12) 0.4323(8) -0.0970(9) 0.051(3) Uani 1 1 d . . . . .
H11 H 0.411251 0.426175 -0.057542 0.062 Uiso 1 1 calc R U . . .
C12 C 0.4312(9) 0.4604(7) -0.2002(8) 0.039(2) Uani 1 1 d . . . . .
C13 C 0.5243(8) 0.4744(7) -0.2584(7) 0.034(2) Uani 1 1 d . . . . .
H13 H 0.494077 0.494751 -0.328964 0.041 Uiso 1 1 calc R U . . .
C14 C 0.6545(11) 0.4583(9) -0.2117(8) 0.050(3) Uani 1 1 d . . . . .
C15 C 0.7004(10) 0.4271(8) -0.1044(8) 0.047(3) Uani 1 1 d . . . . .
H15 H 0.795497 0.416181 -0.070969 0.056 Uiso 1 1 calc R U . . .
C16 C 0.2794(10) 0.4794(9) -0.2582(10) 0.052(3) Uani 1 1 d . . . . .
C17 C 0.7652(10) 0.4684(8) -0.2728(9) 0.051(3) Uani 1 1 d . . . . .
N1 N 0.7596(16) 0.3448(10) 0.0928(10) 0.087(4) Uani 1 1 d . . . . .
H1 H 0.797204 0.327255 0.044559 0.104 Uiso 1 1 calc R U . . .
O1 O 0.8439(16) 0.4972(8) 0.4514(10) 0.103(5) Uani 1 1 d . . . . .
O2 O 0.9756(8) 0.4170(6) 0.5707(7) 0.059(2) Uani 1 1 d . . . . .
O3 O 1.1391(10) 0.1528(6) 0.4446(8) 0.073(3) Uani 1 1 d . . . . .
O4 O 0.9940(8) 0.1035(6) 0.2935(6) 0.052(2) Uani 1 1 d . . . . .
O5 O 0.1898(6) 0.4532(6) -0.2085(6) 0.0491(19) Uani 1 1 d . . . . .
O6 O 0.2421(7) 0.5109(6) -0.3402(6) 0.053(2) Uani 1 1 d . . . . .
O7 O 0.7250(8) 0.5025(6) -0.3650(6) 0.055(2) Uani 1 1 d . . . . .
O8 O 0.8829(7) 0.4518(6) -0.2300(6) 0.054(2) Uani 1 1 d . . . . .
O9 O 0.5754(12) 0.4218(10) 0.1240(9) 0.098(4) Uani 1 1 d . . . . .
O10 O 0.5747(2) 0.63582(11) 0.5398(4) 0.095(3) Uani 1 1 d D U . . .
O12 O 0.6718(2) 0.6438(6) 0.3622(3) 0.100(3) Uani 1 1 d . U . . .
N4 N 0.55081(11) 0.6473(3) 0.18056(16) 0.116(4) Uani 1 1 d D U . . .
C18 C 0.62050(13) 0.6021(4) 0.2704(2) 0.106(4) Uani 1 1 d D U . . .
H18 H 0.631388 0.544286 0.267160 0.128 Uiso 1 1 calc R U . . .
C19 C 0.4955(2) 0.6076(4) 0.0834(3) 0.122(7) Uani 1 1 d D U . . .
H19A H 0.558527 0.613857 0.040052 0.183 Uiso 1 1 calc R U . . .
H19B H 0.405666 0.631896 0.046188 0.183 Uiso 1 1 calc R U . . .
H19C H 0.483414 0.549055 0.095753 0.183 Uiso 1 1 calc R U . . .
C31 C 0.5364(3) 0.7322(4) 0.1878(4) 0.112(6) Uani 1 1 d D U . . .
H31A H 0.576589 0.749626 0.261691 0.168 Uiso 1 1 calc R U . . .
H31B H 0.438114 0.746759 0.163925 0.168 Uiso 1 1 calc R U . . .
H31C H 0.584533 0.759912 0.142977 0.168 Uiso 1 1 calc R U . . .
C25 C 0.3517(6) 0.70139(15) 0.6213(8) 0.088(6) Uani 0.544(12) 1 d D U P A 1
H25A H 0.351090 0.722340 0.551556 0.132 Uiso 0.544(12) 1 d R U P A 1
H25B H 0.293110 0.652400 0.612296 0.132 Uiso 0.544(12) 1 d R U P A 1
H25C H 0.316220 0.743690 0.659276 0.132 Uiso 0.544(12) 1 d R U P A 1
N6 N 0.49373(16) 0.68020(2) 0.6834(2) 0.098(5) Uani 0.544(12) 1 d D U P A 1
C23 C 0.5852(6) 0.65131(13) 0.6389(6) 0.094(5) Uani 0.544(12) 1 d D U P A 1
H23 H 0.673469 0.639887 0.687216 0.113 Uiso 0.544(12) 1 calc R U P A 1
C24 C 0.5132(4) 0.69531(8) 0.7918(4) 0.099(7) Uani 0.544(12) 1 d D U P A 1
H24A H 0.474179 0.749035 0.800383 0.148 Uiso 0.544(12) 1 calc R U P A 1
H24B H 0.612361 0.694957 0.829772 0.148 Uiso 0.544(12) 1 calc R U P A 1
H24C H 0.466776 0.652473 0.820823 0.148 Uiso 0.544(12) 1 calc R U P A 1
C25A C 0.4318(4) 0.7359(2) 0.6328(5) 0.099(7) Uani 0.456(12) 1 d D U P A 2
H25D H 0.371662 0.697688 0.655884 0.148 Uiso 0.456(12) 1 d R U P A 2
H25E H 0.528752 0.721007 0.666474 0.148 Uiso 0.456(12) 1 d R U P A 2
H25F H 0.415472 0.791947 0.653474 0.148 Uiso 0.456(12) 1 d R U P A 2
N6A N 0.40374(15) 0.73361(9) 0.5218(4) 0.093(5) Uani 0.456(12) 1 d D U P A 2
C23A C 0.47973(19) 0.68090(11) 0.4755(4) 0.099(5) Uani 0.456(12) 1 d D U P A 2
H23A H 0.462642 0.678268 0.400764 0.118 Uiso 0.456(12) 1 calc R U P A 2
C24A C 0.2996(3) 0.7840(2) 0.4572(5) 0.093(8) Uani 0.456(12) 1 d D U P A 2
H24D H 0.218373 0.750535 0.422510 0.139 Uiso 0.456(12) 1 calc R U P A 2
H24E H 0.333975 0.810367 0.403074 0.139 Uiso 0.456(12) 1 calc R U P A 2
H24F H 0.274076 0.826259 0.500867 0.139 Uiso 0.456(12) 1 calc R U P A 2
C1A C 0.469(3) 0.449(2) 0.4054(9) 0.110(5) Uani 0.350(18) 1 d D U P B 1
H1A H 0.416167 0.496283 0.408401 0.132 Uiso 0.350(18) 1 calc R U P B 1
O13 O 0.576(5) 0.481(3) 0.4014(15) 0.108(6) Uani 0.350(18) 1 d D U P B 1
N2 N 0.378(3) 0.391(2) 0.4084(6) 0.108(5) Uani 0.350(18) 1 d D U P B 1
C1B C 0.239(3) 0.406(3) 0.4145(17) 0.105(7) Uani 0.350(18) 1 d D U P B 1
H1BA H 0.204989 0.357531 0.443967 0.157 Uiso 0.350(18) 1 d R U P B 1
H1BB H 0.179069 0.415941 0.342337 0.157 Uiso 0.350(18) 1 d R U P B 1
H1BC H 0.237899 0.453681 0.459067 0.157 Uiso 0.350(18) 1 d R U P B 1
C1C C 0.411(3) 0.304(2) 0.406(2) 0.113(8) Uani 0.350(18) 1 d D U P B 1
H1CA H 0.362908 0.278950 0.337035 0.169 Uiso 0.350(18) 1 d R U P B 1
H1CB H 0.511218 0.298310 0.418955 0.169 Uiso 0.350(18) 1 d R U P B 1
H1CC H 0.383498 0.275770 0.461985 0.169 Uiso 0.350(18) 1 d R U P B 1
O13A O 0.559(3) 0.4803(17) 0.429(2) 0.103(5) Uani 0.650(18) 1 d D U P B 2
C20 C 0.495(3) 0.4198(18) 0.448(3) 0.111(5) Uani 0.650(18) 1 d D U P B 2
H20 H 0.551211 0.372026 0.460734 0.133 Uiso 0.650(18) 1 calc R U P B 2
N2A N 0.367(2) 0.4026(15) 0.456(3) 0.108(5) Uani 0.650(18) 1 d D U P B 2
C1D C 0.249(3) 0.4597(16) 0.432(3) 0.110(8) Uani 0.650(18) 1 d D U P B 2
H1DA H 0.281807 0.515782 0.426735 0.164 Uiso 0.650(18) 1 calc R U P B 2
H1DB H 0.204982 0.457171 0.488773 0.164 Uiso 0.650(18) 1 calc R U P B 2
H1DC H 0.181974 0.444244 0.364472 0.164 Uiso 0.650(18) 1 calc R U P B 2
C1E C 0.341(2) 0.3266(17) 0.504(3) 0.107(7) Uani 0.650(18) 1 d D U P B 2
H1EA H 0.404459 0.284025 0.494304 0.161 Uiso 0.650(18) 1 d R U P B 2
H1EB H 0.245369 0.308965 0.471214 0.161 Uiso 0.650(18) 1 d R U P B 2
H1EC H 0.355979 0.335275 0.580524 0.161 Uiso 0.650(18) 1 d R U P B 2

loop_
_atom_site_aniso_label
_atom_site_aniso_U_11
_atom_site_aniso_U_22
_atom_site_aniso_U_33
_atom_site_aniso_U_23
_atom_site_aniso_U_13
_atom_site_aniso_U_12
Zn1 0.0428(7) 0.0511(8) 0.0497(7) 0.0132(6) 0.0095(5) 0.0043(5)
Zn2 0.0358(6) 0.0502(7) 0.0306(5) 0.0095(5) 0.0058(4) 0.0051(5)
C1 0.035(5) 0.060(8) 0.058(7) 0.013(6) 0.017(5) -0.012(5)
C2 0.039(5) 0.060(7) 0.045(6) 0.001(5) 0.017(4) -0.015(5)
C3 0.044(6) 0.065(8) 0.051(6) 0.020(6) 0.002(5) -0.018(5)
C4 0.052(7) 0.079(10) 0.060(8) 0.006(8) 0.012(6) -0.014(7)
C5 0.065(8) 0.064(8) 0.035(6) 0.010(6) -0.002(5) -0.004(6)
C6 0.053(6) 0.043(6) 0.049(6) 0.010(5) 0.009(5) 0.002(5)
C7 0.035(5) 0.054(7) 0.031(5) 0.010(5) 0.008(4) -0.011(4)
C8 0.048(6) 0.060(7) 0.048(6) -0.003(6) 0.017(5) 0.000(5)
C9 0.076(9) 0.081(10) 0.062(8) 0.050(8) 0.012(7) 0.011(7)
C10 0.037(5) 0.069(8) 0.040(6) 0.023(6) -0.008(4) -0.002(5)
C11 0.042(6) 0.067(8) 0.052(6) 0.004(6) 0.026(5) -0.007(5)
C12 0.027(4) 0.048(6) 0.037(5) 0.005(4) 0.001(4) 0.002(4)
C13 0.024(4) 0.045(6) 0.028(4) 0.014(4) 0.000(3) 0.001(4)
C14 0.033(5) 0.081(8) 0.033(5) 0.013(5) 0.003(4) 0.015(5)
C15 0.027(5) 0.056(6) 0.044(6) 0.021(5) -0.013(4) -0.002(4)
C16 0.031(5) 0.067(8) 0.062(7) 0.012(7) 0.018(5) 0.010(5)
C17 0.030(5) 0.068(8) 0.058(7) 0.016(6) 0.018(4) 0.012(5)
N1 0.098(10) 0.100(10) 0.054(7) 0.031(7) 0.011(6) 0.028(8)
O1 0.163(12) 0.076(7) 0.096(8) 0.028(7) 0.082(8) 0.070(8)
O2 0.033(4) 0.077(6) 0.075(6) -0.015(5) 0.027(4) -0.004(4)
O3 0.074(6) 0.053(5) 0.063(5) -0.011(5) -0.022(5) 0.015(4)
O4 0.050(4) 0.058(5) 0.034(4) 0.007(4) -0.011(3) -0.001(3)
O5 0.014(3) 0.078(5) 0.053(4) 0.019(4) 0.007(3) 0.014(3)
O6 0.028(3) 0.081(6) 0.041(4) 0.011(4) -0.006(3) 0.007(3)
O7 0.057(4) 0.073(6) 0.035(4) 0.018(4) 0.012(3) 0.003(4)
O8 0.032(4) 0.086(6) 0.051(4) 0.031(4) 0.020(3) 0.003(4)
O9 0.074(7) 0.156(13) 0.068(6) 0.042(8) 0.025(6) 0.041(8)
O10 0.082(6) 0.092(7) 0.117(7) 0.019(6) 0.041(6) 0.015(5)
O12 0.123(9) 0.079(7) 0.085(5) 0.026(5) 0.012(6) 0.014(6)
N4 0.150(10) 0.091(7) 0.088(6) 0.019(5) 0.008(7) 0.026(7)
C18 0.137(10) 0.079(7) 0.090(6) 0.020(5) 0.014(7) 0.017(7)
C19 0.161(17) 0.097(10) 0.091(7) 0.015(8) 0.011(9) 0.025(12)
C31 0.142(15) 0.090(7) 0.082(10) 0.022(7) 0.000(10) 0.029(8)
C25 0.086(9) 0.078(14) 0.111(11) 0.009(12) 0.044(9) 0.006(9)
N6 0.087(9) 0.096(11) 0.116(8) 0.007(9) 0.040(7) 0.005(8)
C23 0.081(9) 0.091(11) 0.117(8) 0.018(8) 0.040(7) 0.008(8)
C24 0.084(13) 0.100(19) 0.116(9) 0.001(11) 0.036(9) -0.008(14)
C25A 0.104(15) 0.086(15) 0.112(10) 0.012(10) 0.041(10) 0.016(12)
N6A 0.094(10) 0.083(11) 0.113(10) 0.017(9) 0.047(9) 0.017(7)
C23A 0.093(9) 0.097(10) 0.114(9) 0.017(8) 0.043(8) 0.026(7)
C24A 0.094(14) 0.092(17) 0.111(13) 0.026(14) 0.059(12) 0.024(12)
C1A 0.097(9) 0.110(10) 0.123(11) 0.004(10) 0.034(9) -0.003(8)
O13 0.096(9) 0.109(11) 0.118(12) 0.006(10) 0.029(10) -0.005(9)
N2 0.094(9) 0.107(10) 0.127(12) -0.002(10) 0.038(9) 0.000(8)
C1B 0.092(11) 0.108(16) 0.120(16) 0.001(15) 0.041(13) -0.001(12)
C1C 0.095(15) 0.106(13) 0.145(18) -0.005(16) 0.047(15) -0.004(13)
O13A 0.090(9) 0.112(10) 0.109(11) 0.001(9) 0.032(8) -0.007(8)
C20 0.100(8) 0.109(10) 0.122(11) 0.003(9) 0.031(9) 0.000(8)
N2A 0.097(8) 0.105(10) 0.125(11) -0.002(9) 0.041(9) 0.002(8)
C1D 0.099(13) 0.113(16) 0.120(15) -0.008(14) 0.037(12) 0.006(13)
C1E 0.098(12) 0.104(14) 0.131(15) 0.001(13) 0.052(11) 0.001(12)

loop_
_atom_type_symbol
_atom_type_description
_atom_type_scat_dispersion_real
_atom_type_scat_dispersion_imag
_atom_type_scat_source
C C 0.0033 0.0016 'International Tables Vol C Tables 4.2.6.8 and 6.1.1.4'
H H 0.0000 0.0000 'International Tables Vol C Tables 4.2.6.8 and 6.1.1.4'
N N 0.0061 0.0033 'International Tables Vol C Tables 4.2.6.8 and 6.1.1.4'
O O 0.0106 0.0060 'International Tables Vol C Tables 4.2.6.8 and 6.1.1.4'
Zn Zn 0.2839 1.4301 'International Tables Vol C Tables 4.2.6.8 and 6.1.1.4'

loop_
_geom_angle_atom_site_label_1
_geom_angle_atom_site_label_2
_geom_angle_atom_site_label_3
_geom_angle
_geom_angle_site_symmetry_1
_geom_angle_site_symmetry_3
_geom_angle_publ_flag
O1 Zn1 O7 93.8(4) . 1_556 y
O1 Zn1 O12 92.4(4) . . y
O1 Zn1 O13 75.5(16) . . y
O1 Zn1 O13A 83.5(9) . . y
O3 Zn1 O1 92.8(6) 2_756 . y
O3 Zn1 O7 103.0(4) 2_756 1_556 y
O3 Zn1 O10 95.2(4) 2_756 . y
O3 Zn1 O12 84.3(3) 2_756 . y
O3 Zn1 O13 163.6(10) 2_756 . y
O3 Zn1 O13A 175.3(8) 2_756 . y
O7 Zn1 O12 170.1(2) 1_556 . y
O7 Zn1 O13 89.3(8) 1_556 . y
O7 Zn1 O13A 80.0(8) 1_556 . y
O10 Zn1 O1 171.9(5) . . y
O10 Zn1 O7 85.3(3) . 1_556 y
O10 Zn1 O12 87.4(2) . . y
O10 Zn1 O13 96.5(16) . . y
O10 Zn1 O13A 88.5(8) . . y
O12 Zn1 O13 84.9(9) . . y
O12 Zn1 O13A 93.1(8) . . y
O2 Zn2 O5 108.5(4) . 1_656 y
O2 Zn2 O6 85.9(3) . 1_656 y
O2 Zn2 O8 104.3(4) . 1_556 y
O4 Zn2 O2 132.8(4) 2_756 . y
O4 Zn2 O5 106.1(3) 2_756 1_656 y
O4 Zn2 O6 86.8(3) 2_756 1_656 y
O4 Zn2 O8 100.0(4) 2_756 1_556 y
O5 Zn2 O6 57.3(3) 1_656 1_656 y
O5 Zn2 O8 100.1(3) 1_656 1_556 y
O8 Zn2 O6 157.4(3) 1_556 1_656 y
O1 C1 C2 124.5(12) . . ?
O1 C1 O2 119.9(13) . . ?
O2 C1 C2 115.4(11) . . ?
C1 C2 C3 118.4(11) . . ?
C7 C2 C1 128.6(10) . . ?
C7 C2 C3 113.0(11) . . ?
C4 C3 C2 117.7(13) . . ?
C3 C4 N1 118.5(14) . . ?
C5 C4 C3 128.4(14) . . ?
C5 C4 N1 113.1(14) . . ?
C4 C5 C6 117.2(14) . . ?
C5 C6 C8 117.4(12) . . ?
C7 C6 C5 119.5(11) . . ?
C7 C6 C8 123.1(10) . . ?
C6 C7 C2 123.5(10) . . ?
O3 C8 C6 112.9(11) . . ?
O4 C8 C6 119.2(11) . . ?
O4 C8 O3 127.9(12) . . ?
N1 C9 C10 108.0(13) . . ?
O9 C9 C10 123.9(13) . . ?
O9 C9 N1 125.4(13) . . ?
C11 C10 C9 111.0(11) . . ?
C11 C10 C15 121.1(10) . . ?
C15 C10 C9 127.3(10) . . ?
C10 C11 C12 119.9(10) . . ?
C11 C12 C13 121.4(9) . . ?
C11 C12 C16 123.0(9) . . ?
C13 C12 C16 115.6(8) . . ?
C14 C13 C12 117.3(9) . . ?
C13 C14 C15 121.3(10) . . ?
C13 C14 C17 120.7(9) . . ?
C15 C14 C17 117.9(9) . . ?
C10 C15 C14 118.9(9) . . ?
C12 C16 Zn2 163.0(8) . 1_454 ?
O5 C16 Zn2 48.4(4) . 1_454 ?
O5 C16 C12 114.6(10) . . ?
O6 C16 Zn2 72.9(6) . 1_454 ?
O6 C16 C12 124.0(10) . . ?
O6 C16 O5 121.3(9) . . ?
O7 C17 C14 117.1(8) . . ?
O8 C17 C14 120.0(10) . . ?
O8 C17 O7 122.5(9) . . ?
C9 N1 C4 120.1(13) . . ?
C1 O1 Zn1 140.2(10) . . ?
C1 O2 Zn2 128.7(9) . . ?
C8 O3 Zn1 132.2(9) . 2_746 ?
C8 O4 Zn2 131.6(8) . 2_746 ?
C16 O5 Zn2 100.7(6) . 1_454 ?
C16 O6 Zn2 80.7(6) . 1_454 ?
C17 O7 Zn1 163.2(8) . 1_554 ?
C17 O8 Zn2 114.7(7) . 1_554 ?
C23 O10 Zn1 120.8(3) . . ?
C23A O10 Zn1 125.8(4) . . ?
C18 O12 Zn1 115.9(6) . . ?
C18 N4 C19 120.00(9) . . ?
C31 N4 C18 120.01(8) . . ?
C31 N4 C19 120.00(8) . . ?
O12 C18 N4 117.4(4) . . ?
C23 N6 C25 122.3(5) . . ?
C23 N6 C24 127.5(4) . . ?
C24 N6 C25 110.2(4) . . ?
O10 C23 N6 130.9(5) . . ?
C25A N6A C24A 120.00(8) . . ?
C23A N6A C25A 120.00(8) . . ?
C23A N6A C24A 120.00(9) . . ?
O10 C23A N6A 116.9(3) . . ?
O13 C1A N2 161(4) . . ?
C1A O13 Zn1 134(3) . . ?
C1A N2 C1B 125(3) . . ?
C1A N2 C1C 121.3(16) . . ?
C1B N2 C1C 113.7(16) . . ?
C20 O13A Zn1 144(2) . . ?
O13A C20 N2A 138(3) . . ?
C20 N2A C1D 126(2) . . ?
C20 N2A C1E 120.7(17) . . ?
C1E N2A C1D 113.0(16) . . ?

loop_
_geom_bond_atom_site_label_1
_geom_bond_atom_site_label_2
_geom_bond_distance
_geom_bond_site_symmetry_2
_geom_bond_publ_flag
Zn1 O1 2.033(10) . y
Zn1 O3 1.920(9) 2_756 y
Zn1 O7 2.084(7) 1_556 y
Zn1 O10 1.947(4) . y
Zn1 O12 2.100(6) . y
Zn1 O13 2.21(2) . y
Zn1 O13A 2.204(18) . y
Zn2 O2 1.908(9) . y
Zn2 O4 1.901(9) 2_756 y
Zn2 O5 1.949(6) 1_656 y
Zn2 O6 2.481(8) 1_656 y
Zn2 O8 2.007(7) 1_556 y
C1 C2 1.451(18) . ?
C1 O1 1.200(17) . ?
C1 O2 1.308(15) . ?
C2 C3 1.501(16) . ?
C2 C7 1.360(17) . ?
C3 C4 1.32(2) . ?
C4 C5 1.20(2) . ?
C4 N1 1.556(18) . ?
C5 C6 1.444(16) . ?
C6 C7 1.337(16) . ?
C6 C8 1.543(17) . ?
C8 O3 1.328(16) . ?
C8 O4 1.171(15) . ?
C9 C10 1.513(16) . ?
C9 N1 1.41(2) . ?
C9 O9 1.26(2) . ?
C10 C11 1.320(16) . ?
C10 C15 1.331(17) . ?
C11 C12 1.378(16) . ?
C12 C13 1.399(14) . ?
C12 C16 1.532(14) . ?
C13 C14 1.305(13) . ?
C14 C15 1.445(14) . ?
C14 C17 1.570(15) . ?
C16 O5 1.337(14) . ?
C16 O6 1.154(14) . ?
C17 O7 1.289(14) . ?
C17 O8 1.189(13) . ?
O10 C23 1.304(4) . ?
O10 C23A 1.304(4) . ?
O12 C18 1.351(7) . ?
N4 C18 1.396(3) . ?
N4 C19 1.397(3) . ?
N4 C31 1.396(3) . ?
C25 N6 1.469(6) . ?
N6 C23 1.321(7) . ?
N6 C24 1.406(6) . ?
C25A N6A 1.407(3) . ?
N6A C23A 1.407(3) . ?
N6A C24A 1.407(3) . ?
C1A O13 1.22(2) . ?
C1A N2 1.34(2) . ?
N2 C1B 1.452(18) . ?
N2 C1C 1.455(18) . ?
O13A C20 1.25(2) . ?
C20 N2A 1.35(3) . ?
N2A C1D 1.47(2) . ?
N2A C1E 1.45(2) . ?

loop_
_twin_individual_id
_twin_individual_mass_fraction_refined
1 0.59(3)
2 0.41(3)

loop_
_smtbx_masks_void_nr
_smtbx_masks_void_average_x
_smtbx_masks_void_average_y
_smtbx_masks_void_average_z
_smtbx_masks_void_volume
_smtbx_masks_void_count_electrons
_smtbx_masks_void_content
1 0.000 -0.920 0.000 730.2 136.6 '4 DMF'
